data_4126126
loop_
_publ_author_name
'You, Di'
'Gabba\"i, Fran\,cois P'

_publ_section_title
;
 Unmasking the Catalytic Activity of a Platinum Complex with a Lewis
 Acidic, Non-innocent Antimony Ligand.
;
_journal_issue 20
_journal_name_full 'Journal of the American Chemical Society'
_journal_page_first 6843
_journal_page_last 6846
_journal_paper_doi 10.1021/jacs.7b03287
_journal_volume 139
_journal_year 2017
_chemical_formula_moiety 'C44 H39 Cl F3 N O3 P2 Pt S Sb, C F3 O3 S'
_chemical_formula_sum 'C45 H39 Cl F6 N O6 P2 Pt S2 Sb'
_chemical_formula_weight 1282.12
_space_group_crystal_system orthorhombic
_space_group_IT_number 62
_space_group_name_Hall '-P 2ac 2n'
_space_group_name_H-M_alt 'P n m a'
_symmetry_space_group_name_Hall '-P 2ac 2n'
_symmetry_space_group_name_H-M 'P n m a'
_atom_sites_solution_hydrogens geom
_audit_creation_date 2016-09-16
_audit_creation_method
;
Olex2 1.2-beta
(compiled 2016.02.19 svn.r3266 for OlexSys, GUI svn.r5155)
;
_cell_angle_alpha 90
_cell_angle_beta 90
_cell_angle_gamma 90
_cell_formula_units_Z 4
_cell_length_a 27.051(15)
_cell_length_b 16.451(9)
_cell_length_c 10.734(6)
_cell_measurement_reflns_used 9940
_cell_measurement_temperature 110(2)
_cell_measurement_theta_max 26.169
_cell_measurement_theta_min 2.385
_cell_volume 4777(5)
_computing_cell_refinement 'SAINT v8.34A (Bruker, 2013)'
_computing_data_reduction 'SAINT v8.34A (Bruker, 2013)'
_computing_molecular_graphics 'Olex2 (Dolomanov et al., 2009)'
_computing_publication_material 'Olex2 (Dolomanov et al., 2009)'
_computing_structure_refinement 'ShelXL (Sheldrick, 2015)'
_diffrn_ambient_temperature 110.15
_diffrn_measured_fraction_theta_full 0.999
_diffrn_measured_fraction_theta_max 0.999
_diffrn_measurement_device_type 'Bruker APEX-II CCD'
_diffrn_measurement_method '\f and \w scans'
_diffrn_radiation_type MoK\a
_diffrn_radiation_wavelength 0.71073
_diffrn_reflns_av_R_equivalents 0.0548
_diffrn_reflns_av_unetI/netI 0.0290
_diffrn_reflns_Laue_measured_fraction_full 0.999
_diffrn_reflns_Laue_measured_fraction_max 0.999
_diffrn_reflns_limit_h_max 33
_diffrn_reflns_limit_h_min -33
_diffrn_reflns_limit_k_max 20
_diffrn_reflns_limit_k_min -20
_diffrn_reflns_limit_l_max 13
_diffrn_reflns_limit_l_min -13
_diffrn_reflns_number 46853
_diffrn_reflns_point_group_measured_fraction_full 0.999
_diffrn_reflns_point_group_measured_fraction_max 0.999
_diffrn_reflns_theta_full 25.242
_diffrn_reflns_theta_max 26.029
_diffrn_reflns_theta_min 2.266
_diffrn_standards_number 0
_exptl_absorpt_coefficient_mu 3.772
_exptl_absorpt_correction_T_max 0.7454
_exptl_absorpt_correction_T_min 0.6206
_exptl_absorpt_correction_type multi-scan
_exptl_absorpt_process_details
;
SADABS-2014/5 (Bruker,2014/5) was used for absorption correction.
wR2(int) was 0.0853 before and 0.0521 after correction.
The Ratio of minimum to maximum transmission is 0.8326.
The \l/2 correction factor is 0.00150.
;
_exptl_crystal_colour colourless
_exptl_crystal_colour_primary colourless
_exptl_crystal_density_diffrn 1.783
_exptl_crystal_description block
_exptl_crystal_F_000 2504
_exptl_crystal_size_max 0.186
_exptl_crystal_size_mid 0.179
_exptl_crystal_size_min 0.176
_refine_diff_density_max 1.891
_refine_diff_density_min -1.359
_refine_diff_density_rms 0.138
_refine_ls_extinction_method none
_refine_ls_goodness_of_fit_ref 1.103
_refine_ls_hydrogen_treatment constr
_refine_ls_matrix_type full
_refine_ls_number_parameters 401
_refine_ls_number_reflns 4880
_refine_ls_number_restraints 367
_refine_ls_restrained_S_all 1.075
_refine_ls_R_factor_all 0.0459
_refine_ls_R_factor_gt 0.0389
_refine_ls_shift/su_max 0.001
_refine_ls_shift/su_mean 0.000
_refine_ls_structure_factor_coef Fsqd
_refine_ls_weighting_details 'w=1/[\s^2^(Fo^2^)+(0.0411P)^2^+17.6370P] where P=(Fo^2^+2Fc^2^)/3'
_refine_ls_weighting_scheme calc
_refine_ls_wR_factor_gt 0.0899
_refine_ls_wR_factor_ref 0.0938
_reflns_Friedel_coverage 0.000
_reflns_number_gt 4310
_reflns_number_total 4880
_reflns_threshold_expression 'I > 2\s(I)'
_cod_data_source_file ja7b03287_si_004.cif
_cod_data_source_block dyc_sq
_cod_database_code 4126126
_shelx_space_group_comment
;
The symmetry employed for this shelxl refinement is uniquely defined
by the following loop, which should always be used as a source of
symmetry information in preference to the above space-group names.
They are only intended as comments.
;
_shelx_estimated_absorpt_t_max 0.557
_shelx_estimated_absorpt_t_min 0.540
_olex2_refinement_description
;
1. Fixed Uiso
 At 1.2 times of:
  All C(H) groups, All C(H,H) groups
2. Restrained distances
 P1-C1 \\sim P1-C1A
 with sigma of 0.02
 C25-C20 \\sim C25-C24 \\sim C24-C23 \\sim C23-C22 \\sim C22-C21 \\sim C21-C20
 with sigma of 0.02
3. Uiso/Uaniso restraints and constraints
C1 \\sim C2 \\sim C3 \\sim C4 \\sim C5 \\sim C6 \\sim C1A \\sim C2A \\sim C3A
\\sim C4A \\sim C5A \\sim C6A: within 2A with sigma of 0.02 and sigma for
terminal atoms of 2
N1 \\sim C20 \\sim C21 \\sim C22 \\sim C23 \\sim C24 \\sim C25: within 2A with
sigma of 0.02 and sigma for terminal atoms of 0.04
Uanis(O3) = Uanis(C26)
4. Rigid body (RIGU) restrains
 C1, C2, C3, C4, C5, C6, C1A, C2A, C3A, C4A, C5A, C6A
 with sigma for 1-2 distances of 0.004 and sigma for 1-3 distances of 0.004
 N1, C20, C21, C22, C23, C24, C25
 with sigma for 1-2 distances of 0.004 and sigma for 1-3 distances of 0.004
5. Same fragment restrains
{C1, C2, C3, C4, C5, C6} sigma for 1-2: 0.02, 1-3: 0.04
as
{C1A, C2A, C3A, C4A, C5A, C6A}
6. Others
 Sof(C1A)=Sof(C2A)=Sof(H2A)=Sof(C3A)=Sof(H3A)=Sof(C4A)=Sof(H4A)=Sof(C5A)=
 Sof(H5A)=Sof(C6A)=Sof(H6A)=1-FVAR(1)
 Sof(C1)=Sof(C2)=Sof(H2)=Sof(C3)=Sof(H3)=Sof(C4)=Sof(H4)=Sof(C5)=Sof(H5)=
 Sof(C6)=Sof(H6)=FVAR(1)
 Fixed Sof: S1(0.5) F1(0.5) F2(0.5) F3(0.5) O3(0.5) C20(0.5) H20(0.5) C21(0.5)
 H21A(0.5) H21B(0.5) C22(0.5) H22A(0.5) H22B(0.5) C23(0.5) H23A(0.5) H23B(0.5)
 C24(0.5) H24A(0.5) H24B(0.5) C25(0.5) H25A(0.5) H25B(0.5) C26(0.5)
7.a Ternary CH refined with riding coordinates:
 C20(H20)
7.b Secondary CH2 refined with riding coordinates:
 C21(H21A,H21B), C22(H22A,H22B), C23(H23A,H23B), C24(H24A,H24B), C25(H25A,H25B)
7.c Aromatic/amide H refined with riding coordinates:
 C2(H2), C3(H3), C4(H4), C5(H5), C6(H6), C2A(H2A), C3A(H3A), C4A(H4A),
 C5A(H5A), C6A(H6A), C8(H8), C9(H9), C10(H10), C11(H11), C12(H12), C14(H14),
 C15(H15), C16(H16), C17(H17)
7.d Fitted hexagon refined as free rotating group:
 C1(C2,C3,C4,C5,C6)
;
_shelx_shelxl_version_number 2014/7
_olex2_submission_special_instructions 'No special instructions were received'

loop_
_space_group_symop_operation_xyz
'x, y, z'
'-x+1/2, -y, z+1/2'
'x+1/2, -y+1/2, -z+1/2'
'-x, y+1/2, -z'
'-x, -y, -z'
'x-1/2, y, -z-1/2'
'-x-1/2, y-1/2, z-1/2'
'x, -y-1/2, z'

loop_
_atom_site_label
_atom_site_type_symbol
_atom_site_fract_x
_atom_site_fract_y
_atom_site_fract_z
_atom_site_U_iso_or_equiv
_atom_site_adp_type
_atom_site_occupancy
_atom_site_site_symmetry_order
_atom_site_calc_flag
_atom_site_refinement_flags_posn
_atom_site_refinement_flags_adp
_atom_site_refinement_flags_occupancy
_atom_site_disorder_assembly
_atom_site_disorder_group
Pt Pt 0.13044(2) 0.2500 0.18030(2) 0.02787(10) Uani 1 2 d S T P A .
Sb Sb 0.05725(2) 0.2500 0.04108(4) 0.02420(12) Uani 1 2 d S T P A .
Cl Cl -0.01552(7) 0.2500 0.1564(2) 0.0422(5) Uani 1 2 d S T P . .
P1 P 0.12641(5) 0.11052(9) 0.15830(11) 0.0272(3) Uani 1 1 d D . . . .
S1 S 0.12917(9) 0.26645(18) -0.2446(2) 0.0312(10) Uani 0.5 1 d . . . A -1
F1 F 0.1687(3) 0.1835(7) -0.4274(7) 0.090(3) Uani 0.5 1 d . . . A -1
F2 F 0.2115(2) 0.1816(6) -0.2568(7) 0.069(2) Uani 0.5 1 d . . . A -1
F3 F 0.1447(3) 0.1105(6) -0.2711(8) 0.053(2) Uani 0.5 1 d . . . A -1
O1 O 0.13016(18) 0.2500 -0.1117(5) 0.0330(12) Uani 1 2 d S T P . .
O2 O 0.0816(2) 0.2500 -0.3006(5) 0.0426(14) Uani 1 2 d S T P . .
O3 O 0.1580(5) 0.3382(9) -0.2843(13) 0.041(2) Uani 0.5 1 d . . . A -1
C19 C 0.1918(3) 0.2500 0.2825(7) 0.0395(19) Uani 1 2 d S T P . .
C1 C 0.1877(3) 0.0789(8) 0.1264(11) 0.031(3) Uani 0.471(9) 1 d D U . B 1
C2 C 0.2156(3) 0.0391(6) 0.2164(7) 0.036(3) Uani 0.471(9) 1 d DG U . B 1
H2 H 0.2013 0.0264 0.2949 0.044 Uiso 0.471(9) 1 calc R . . B 1
C3 C 0.2643(3) 0.0177(6) 0.1914(7) 0.045(3) Uani 0.471(9) 1 d DG U . B 1
H3 H 0.2833 -0.0096 0.2529 0.054 Uiso 0.471(9) 1 calc R . . B 1
C4 C 0.2851(3) 0.0362(7) 0.0765(8) 0.042(3) Uani 0.471(9) 1 d DG U . B 1
H4 H 0.3184 0.0216 0.0595 0.051 Uiso 0.471(9) 1 calc R . . B 1
C5 C 0.2572(4) 0.0761(10) -0.0135(8) 0.045(3) Uani 0.471(9) 1 d DG U . B 1
H5 H 0.2715 0.0887 -0.0920 0.054 Uiso 0.471(9) 1 calc R . . B 1
C6 C 0.2085(4) 0.0974(10) 0.0115(10) 0.036(3) Uani 0.471(9) 1 d DG U . B 1
H6 H 0.1895 0.1247 -0.0500 0.044 Uiso 0.471(9) 1 calc R . . B 1
C1A C 0.1849(4) 0.0598(9) 0.1211(12) 0.031(3) Uani 0.529(9) 1 d D U . B 2
C2A C 0.2015(4) -0.0134(7) 0.1736(10) 0.038(2) Uani 0.529(9) 1 d D U . B 2
H2A H 0.1813 -0.0411 0.2322 0.046 Uiso 0.529(9) 1 calc R . . B 2
C3A C 0.2471(4) -0.0462(7) 0.1410(11) 0.046(3) Uani 0.529(9) 1 d D U . B 2
H3A H 0.2583 -0.0951 0.1784 0.055 Uiso 0.529(9) 1 calc R . . B 2
C4A C 0.2756(4) -0.0071(8) 0.0546(10) 0.043(2) Uani 0.529(9) 1 d D U . B 2
H4A H 0.3065 -0.0297 0.0309 0.051 Uiso 0.529(9) 1 calc R . . B 2
C5A C 0.2599(5) 0.0645(10) 0.0015(14) 0.046(3) Uani 0.529(9) 1 d D U . B 2
H5A H 0.2804 0.0918 -0.0570 0.055 Uiso 0.529(9) 1 calc R . . B 2
C6A C 0.2146(5) 0.0969(11) 0.0330(13) 0.037(3) Uani 0.529(9) 1 d D U . B 2
H6A H 0.2036 0.1454 -0.0065 0.045 Uiso 0.529(9) 1 calc R . . B 2
C7 C 0.10217(18) 0.0611(3) 0.2960(4) 0.0311(12) Uani 1 1 d . . . . .
C8 C 0.0928(2) -0.0217(4) 0.2988(5) 0.0461(16) Uani 1 1 d . . . . .
H8 H 0.0993 -0.0541 0.2273 0.055 Uiso 1 1 calc R . . . .
C9 C 0.0741(3) -0.0573(4) 0.4059(6) 0.0519(17) Uani 1 1 d . . . . .
H9 H 0.0673 -0.1139 0.4073 0.062 Uiso 1 1 calc R . . . .
C10 C 0.0655(3) -0.0112(4) 0.5095(5) 0.0527(17) Uani 1 1 d . . . . .
H10 H 0.0539 -0.0362 0.5838 0.063 Uiso 1 1 calc R . . . .
C11 C 0.0734(3) 0.0701(5) 0.5064(6) 0.065(2) Uani 1 1 d . . . . .
H11 H 0.0663 0.1020 0.5779 0.078 Uiso 1 1 calc R . . . .
C12 C 0.0916(3) 0.1072(4) 0.4003(6) 0.0549(18) Uani 1 1 d . . . . .
H12 H 0.0968 0.1643 0.3991 0.066 Uiso 1 1 calc R . . . .
C13 C 0.08765(17) 0.0792(3) 0.0267(4) 0.0247(10) Uani 1 1 d . . . . .
C14 C 0.0907(2) 0.0000(3) -0.0154(5) 0.0317(11) Uani 1 1 d . . . . .
H14 H 0.1142 -0.0360 0.0203 0.038 Uiso 1 1 calc R . . . .
C15 C 0.0598(2) -0.0275(3) -0.1092(5) 0.0339(12) Uani 1 1 d . . . . .
H15 H 0.0621 -0.0821 -0.1374 0.041 Uiso 1 1 calc R . . . .
C16 C 0.02562(19) 0.0247(3) -0.1618(4) 0.0300(11) Uani 1 1 d . . . . .
H16 H 0.0039 0.0052 -0.2245 0.036 Uiso 1 1 calc R . . . .
C17 C 0.02273(17) 0.1051(3) -0.1239(4) 0.0243(10) Uani 1 1 d . . . . .
H17 H 0.0000 0.1414 -0.1619 0.029 Uiso 1 1 calc R . . . .
C18 C 0.05342(17) 0.1312(3) -0.0306(4) 0.0221(9) Uani 1 1 d . . . . .
N1 N 0.2268(3) 0.2500 0.3386(8) 0.059(2) Uani 1 2 d S TU P B .
C20 C 0.2729(5) 0.2409(10) 0.4106(13) 0.078(3) Uani 0.5 1 d D U . B -1
H20 H 0.2666 0.2633 0.4957 0.094 Uiso 0.5 1 calc R . . B -1
C21 C 0.2906(6) 0.1558(9) 0.4266(15) 0.077(4) Uani 0.5 1 d D U . B -1
H21A H 0.2633 0.1222 0.4601 0.093 Uiso 0.5 1 calc R . . B -1
H21B H 0.3179 0.1550 0.4879 0.093 Uiso 0.5 1 calc R . . B -1
C22 C 0.3081(5) 0.1202(9) 0.3070(14) 0.075(4) Uani 0.5 1 d D U . B -1
H22A H 0.3243 0.0673 0.3232 0.090 Uiso 0.5 1 calc R . . B -1
H22B H 0.2795 0.1104 0.2513 0.090 Uiso 0.5 1 calc R . . B -1
C23 C 0.3436(7) 0.1760(10) 0.245(2) 0.099(4) Uani 0.5 1 d D U . B -1
H23A H 0.3522 0.1526 0.1630 0.119 Uiso 0.5 1 calc R . . B -1
H23B H 0.3742 0.1772 0.2955 0.119 Uiso 0.5 1 calc R . . B -1
C24 C 0.3268(6) 0.2638(11) 0.2246(19) 0.110(5) Uani 0.5 1 d D U . B -1
H24A H 0.3547 0.2971 0.1938 0.131 Uiso 0.5 1 calc R . . B -1
H24B H 0.2999 0.2656 0.1620 0.131 Uiso 0.5 1 calc R . . B -1
C25 C 0.3085(6) 0.2969(11) 0.3478(18) 0.097(4) Uani 0.5 1 d D U . B -1
H25A H 0.3371 0.3061 0.4034 0.116 Uiso 0.5 1 calc R . . B -1
H25B H 0.2922 0.3499 0.3335 0.116 Uiso 0.5 1 calc R . . B -1
C26 C 0.1656(8) 0.1867(18) -0.305(2) 0.041(2) Uani 0.5 1 d . . . A -1
S2 S 0.39761(7) 0.2500 0.66455(17) 0.0293(4) Uani 1 2 d S T P . .
F4 F 0.3040(2) 0.2500 0.7111(7) 0.089(2) Uani 1 2 d S T P . .
F5 F 0.34547(17) 0.3140(2) 0.8455(4) 0.0731(13) Uani 1 1 d . . . . .
O5 O 0.39163(17) 0.1772(2) 0.5981(4) 0.0483(10) Uani 1 1 d . . . . .
O6 O 0.4400(2) 0.2500 0.7471(6) 0.0601(18) Uani 1 2 d S T P . .
C27 C 0.3455(3) 0.2500 0.7720(8) 0.0370(18) Uani 1 2 d S T P . .

loop_
_atom_site_aniso_label
_atom_site_aniso_U_11
_atom_site_aniso_U_22
_atom_site_aniso_U_33
_atom_site_aniso_U_23
_atom_site_aniso_U_13
_atom_site_aniso_U_12
Pt 0.02647(15) 0.03924(18) 0.01790(14) 0.000 -0.00523(10) 0.000
Sb 0.0230(2) 0.0239(2) 0.0257(2) 0.000 -0.00580(17) 0.000
Cl 0.0379(10) 0.0404(11) 0.0484(11) 0.000 0.0106(9) 0.000
P1 0.0258(6) 0.0365(8) 0.0192(6) 0.0073(5) 0.0001(5) 0.0073(5)
S1 0.0358(12) 0.029(3) 0.0291(11) 0.0025(10) 0.0000(9) -0.0095(11)
F1 0.071(5) 0.174(10) 0.024(4) -0.018(5) 0.011(4) 0.015(6)
F2 0.025(3) 0.131(8) 0.050(4) -0.001(5) 0.002(3) 0.004(4)
F3 0.037(4) 0.057(6) 0.066(5) -0.006(4) 0.001(4) 0.002(4)
O1 0.033(3) 0.035(3) 0.031(3) 0.000 0.004(2) 0.000
O2 0.032(3) 0.048(3) 0.048(3) 0.000 -0.007(3) 0.000
O3 0.051(5) 0.029(12) 0.044(5) 0.000(4) 0.000(4) -0.012(4)
C19 0.047(5) 0.043(5) 0.029(4) 0.000 -0.007(4) 0.000
C1 0.025(5) 0.043(7) 0.027(5) 0.007(4) 0.002(4) 0.006(4)
C2 0.032(4) 0.049(6) 0.028(4) 0.004(4) 0.001(3) 0.014(4)
C3 0.036(4) 0.058(6) 0.040(5) 0.002(4) 0.003(4) 0.018(4)
C4 0.030(5) 0.057(7) 0.040(5) -0.003(5) 0.007(4) 0.011(5)
C5 0.034(5) 0.066(7) 0.035(5) 0.006(5) 0.007(4) 0.004(5)
C6 0.030(5) 0.053(6) 0.027(5) 0.010(5) 0.005(4) 0.004(5)
C1A 0.030(4) 0.039(5) 0.023(4) 0.003(4) 0.001(4) 0.006(4)
C2A 0.029(4) 0.045(5) 0.041(5) 0.017(4) 0.007(4) 0.008(4)
C3A 0.032(4) 0.052(5) 0.054(5) 0.009(4) 0.006(4) 0.013(4)
C4A 0.034(4) 0.054(5) 0.040(5) -0.004(4) 0.004(4) -0.002(4)
C5A 0.041(5) 0.062(5) 0.033(5) 0.004(4) 0.012(4) 0.000(4)
C6A 0.037(5) 0.049(5) 0.026(5) 0.006(4) 0.003(4) -0.002(4)
C7 0.029(3) 0.044(3) 0.020(2) 0.010(2) 0.004(2) 0.014(2)
C8 0.067(4) 0.044(3) 0.028(3) 0.008(2) 0.017(3) 0.028(3)
C9 0.080(5) 0.038(3) 0.038(3) 0.015(3) 0.021(3) 0.024(3)
C10 0.075(5) 0.056(4) 0.027(3) 0.011(3) 0.021(3) 0.013(4)
C11 0.102(6) 0.058(4) 0.034(3) -0.006(3) 0.029(4) -0.007(4)
C12 0.085(5) 0.046(4) 0.034(3) -0.006(3) 0.023(3) -0.006(3)
C13 0.025(2) 0.029(3) 0.020(2) 0.009(2) 0.0046(18) 0.003(2)
C14 0.039(3) 0.031(3) 0.026(2) 0.008(2) 0.009(2) 0.005(2)
C15 0.044(3) 0.027(3) 0.030(3) 0.001(2) 0.012(2) 0.001(2)
C16 0.033(3) 0.035(3) 0.022(2) 0.000(2) 0.006(2) -0.006(2)
C17 0.024(2) 0.028(3) 0.021(2) 0.001(2) 0.0030(18) 0.0002(19)
C18 0.026(2) 0.020(2) 0.021(2) -0.0002(19) 0.0041(18) -0.0023(19)
N1 0.063(5) 0.052(5) 0.062(5) 0.000 -0.045(4) 0.000
C20 0.073(5) 0.055(7) 0.106(7) -0.011(6) -0.076(5) -0.003(5)
C21 0.075(7) 0.057(7) 0.100(8) -0.006(6) -0.060(6) 0.007(5)
C22 0.064(7) 0.058(7) 0.103(8) -0.003(6) -0.056(6) 0.012(5)
C23 0.077(8) 0.083(9) 0.138(10) 0.019(7) -0.046(7) 0.007(6)
C24 0.074(7) 0.083(10) 0.171(10) 0.021(8) -0.049(7) 0.005(7)
C25 0.060(7) 0.066(8) 0.164(10) 0.015(7) -0.068(6) 0.002(6)
C26 0.051(5) 0.029(12) 0.044(5) 0.000(4) 0.000(4) -0.012(4)
S2 0.0289(9) 0.0244(9) 0.0346(9) 0.000 0.0001(7) 0.000
F4 0.026(3) 0.150(7) 0.090(5) 0.000 -0.002(3) 0.000
F5 0.083(3) 0.053(2) 0.083(3) -0.029(2) 0.045(2) -0.013(2)
O5 0.063(3) 0.029(2) 0.052(3) -0.0085(19) 0.007(2) 0.0007(19)
O6 0.033(3) 0.098(5) 0.050(4) 0.000 -0.007(3) 0.000
C27 0.032(4) 0.021(4) 0.058(5) 0.000 0.002(4) 0.000

loop_
_atom_type_symbol
_atom_type_description
_atom_type_scat_dispersion_real
_atom_type_scat_dispersion_imag
_atom_type_scat_source
C C 0.0033 0.0016 'International Tables Vol C Tables 4.2.6.8 and 6.1.1.4'
H H 0.0000 0.0000 'International Tables Vol C Tables 4.2.6.8 and 6.1.1.4'
Cl Cl 0.1484 0.1585 'International Tables Vol C Tables 4.2.6.8 and 6.1.1.4'
F F 0.0171 0.0103 'International Tables Vol C Tables 4.2.6.8 and 6.1.1.4'
N N 0.0061 0.0033 'International Tables Vol C Tables 4.2.6.8 and 6.1.1.4'
O O 0.0106 0.0060 'International Tables Vol C Tables 4.2.6.8 and 6.1.1.4'
P P 0.1023 0.0942 'International Tables Vol C Tables 4.2.6.8 and 6.1.1.4'
Pt Pt -1.7033 8.3905 'International Tables Vol C Tables 4.2.6.8 and 6.1.1.4'
S S 0.1246 0.1234 'International Tables Vol C Tables 4.2.6.8 and 6.1.1.4'
Sb Sb -0.5866 1.5461 'International Tables Vol C Tables 4.2.6.8 and 6.1.1.4'

loop_
_geom_angle_atom_site_label_1
_geom_angle_atom_site_label_2
_geom_angle_atom_site_label_3
_geom_angle
_geom_angle_site_symmetry_1
_geom_angle_site_symmetry_3
P1 Pt Sb 84.30(3) 8_565 .
P1 Pt Sb 84.30(3) . .
P1 Pt P1 167.07(6) . 8_565
C19 Pt Sb 176.4(2) . .
C19 Pt P1 95.50(3) . 8_565
C19 Pt P1 95.50(3) . .
Pt Sb O1 76.78(12) . .
Cl Sb Pt 110.79(7) . .
Cl Sb O1 172.43(13) . .
C18 Sb Pt 105.05(13) 8_565 .
C18 Sb Pt 105.05(13) . .
C18 Sb Cl 98.79(12) 8_565 .
C18 Sb Cl 98.79(12) . .
C18 Sb O1 78.71(13) . .
C18 Sb O1 78.71(13) 8_565 .
C18 Sb C18 136.7(2) 8_565 .
C1 P1 Pt 105.5(5) . .
C1 P1 C7 111.4(4) . .
C1 P1 C13 107.7(5) . .
C1A P1 Pt 115.7(5) . .
C1A P1 C13 101.4(5) . .
C7 P1 Pt 112.35(19) . .
C7 P1 C1A 106.6(4) . .
C7 P1 C13 107.2(2) . .
C13 P1 Pt 112.65(16) . .
O1 S1 O3 115.0(5) . .
O1 S1 C26 102.3(6) . .
O2 S1 O1 113.0(3) . .
O2 S1 O3 120.0(5) . .
O2 S1 C26 101.8(6) . .
O3 S1 C26 101.1(7) . .
S1 O1 Sb 127.9(3) . .
N1 C19 Pt 179.0(8) . .
C2 C1 P1 120.8(6) . .
C2 C1 C6 120.0 . .
C6 C1 P1 119.1(6) . .
C1 C2 H2 120.0 . .
C1 C2 C3 120.0 . .
C3 C2 H2 120.0 . .
C2 C3 H3 120.0 . .
C4 C3 C2 120.0 . .
C4 C3 H3 120.0 . .
C3 C4 H4 120.0 . .
C3 C4 C5 120.0 . .
C5 C4 H4 120.0 . .
C4 C5 H5 120.0 . .
C6 C5 C4 120.0 . .
C6 C5 H5 120.0 . .
C1 C6 H6 120.0 . .
C5 C6 C1 120.0 . .
C5 C6 H6 120.0 . .
C2A C1A P1 125.4(8) . .
C6A C1A P1 116.7(9) . .
C6A C1A C2A 117.8(9) . .
C1A C2A H2A 119.5 . .
C3A C2A C1A 121.1(9) . .
C3A C2A H2A 119.5 . .
C2A C3A H3A 120.4 . .
C4A C3A C2A 119.3(10) . .
C4A C3A H3A 120.4 . .
C3A C4A H4A 119.7 . .
C3A C4A C5A 120.7(10) . .
C5A C4A H4A 119.7 . .
C4A C5A H5A 119.9 . .
C4A C5A C6A 120.2(11) . .
C6A C5A H5A 119.9 . .
C1A C6A H6A 119.6 . .
C5A C6A C1A 120.9(11) . .
C5A C6A H6A 119.6 . .
C8 C7 P1 121.7(4) . .
C12 C7 P1 119.3(5) . .
C12 C7 C8 119.0(5) . .
C7 C8 H8 120.0 . .
C7 C8 C9 120.0(5) . .
C9 C8 H8 120.0 . .
C8 C9 H9 119.9 . .
C10 C9 C8 120.2(6) . .
C10 C9 H9 119.9 . .
C9 C10 H10 120.0 . .
C11 C10 C9 120.0(6) . .
C11 C10 H10 120.0 . .
C10 C11 H11 119.6 . .
C10 C11 C12 120.8(6) . .
C12 C11 H11 119.6 . .
C7 C12 H12 120.1 . .
C11 C12 C7 119.9(6) . .
C11 C12 H12 120.1 . .
C14 C13 P1 118.9(4) . .
C14 C13 C18 118.1(4) . .
C18 C13 P1 122.9(4) . .
C13 C14 H14 119.7 . .
C13 C14 C15 120.6(5) . .
C15 C14 H14 119.7 . .
C14 C15 H15 120.1 . .
C16 C15 C14 119.9(5) . .
C16 C15 H15 120.1 . .
C15 C16 H16 119.6 . .
C15 C16 C17 120.7(5) . .
C17 C16 H16 119.6 . .
C16 C17 H17 120.7 . .
C18 C17 C16 118.6(5) . .
C18 C17 H17 120.7 . .
C13 C18 Sb 112.0(3) . .
C17 C18 Sb 126.0(4) . .
C17 C18 C13 122.0(4) . .
C19 N1 C20 174.1(7) . .
N1 C20 H20 107.2 . .
N1 C20 C21 115.3(11) . .
N1 C20 C25 104.3(10) . .
C21 C20 H20 107.2 . .
C21 C20 C25 115.2(16) . .
C25 C20 H20 107.2 . .
C20 C21 H21A 109.2 . .
C20 C21 H21B 109.2 . .
C20 C21 C22 111.9(14) . .
H21A C21 H21B 107.9 . .
C22 C21 H21A 109.2 . .
C22 C21 H21B 109.2 . .
C21 C22 H22A 109.6 . .
C21 C22 H22B 109.6 . .
H22A C22 H22B 108.1 . .
C23 C22 C21 110.3(15) . .
C23 C22 H22A 109.6 . .
C23 C22 H22B 109.6 . .
C22 C23 H23A 108.0 . .
C22 C23 H23B 108.0 . .
C22 C23 C24 117.2(15) . .
H23A C23 H23B 107.2 . .
C24 C23 H23A 108.0 . .
C24 C23 H23B 108.0 . .
C23 C24 H24A 110.1 . .
C23 C24 H24B 110.1 . .
H24A C24 H24B 108.4 . .
C25 C24 C23 108.1(17) . .
C25 C24 H24A 110.1 . .
C25 C24 H24B 110.1 . .
C20 C25 C24 112.6(16) . .
C20 C25 H25A 109.1 . .
C20 C25 H25B 109.1 . .
C24 C25 H25A 109.1 . .
C24 C25 H25B 109.1 . .
H25A C25 H25B 107.8 . .
F1 C26 S1 115.6(16) . .
F1 C26 F2 109(2) . .
F1 C26 F3 104(2) . .
F2 C26 S1 114.8(19) . .
F2 C26 F3 102.2(16) . .
F3 C26 S1 109.9(16) . .
O5 S2 O5 117.2(4) 8_565 .
O5 S2 O6 113.7(2) . .
O5 S2 O6 113.7(2) 8_565 .
O5 S2 C27 103.5(2) 8_565 .
O5 S2 C27 103.5(2) . .
O6 S2 C27 103.0(4) . .
F4 C27 S2 110.5(6) . .
F4 C27 F5 107.5(5) . .
F4 C27 F5 107.5(5) . 8_565
F5 C27 S2 112.4(4) 8_565 .
F5 C27 S2 112.4(4) . .
F5 C27 F5 106.3(8) . 8_565

loop_
_geom_bond_atom_site_label_1
_geom_bond_atom_site_label_2
_geom_bond_distance
_geom_bond_site_symmetry_2
Pt Sb 2.4805(11) .
Pt P1 2.3094(19) .
Pt P1 2.3094(19) 8_565
Pt C19 1.989(8) .
Sb Cl 2.326(2) .
Sb O1 2.565(5) .
Sb C18 2.103(5) .
Sb C18 2.103(5) 8_565
P1 C1 1.770(6) .
P1 C1A 1.832(9) .
P1 C7 1.810(5) .
P1 C13 1.834(5) .
S1 O1 1.452(6) .
S1 O2 1.447(6) .
S1 O3 1.478(18) .
S1 C26 1.76(4) .
F1 C26 1.32(2) .
F2 C26 1.35(2) .
F3 C26 1.423(17) .
C19 N1 1.122(11) .
C1 C2 1.3900 .
C1 C6 1.3900 .
C2 H2 0.9500 .
C2 C3 1.3900 .
C3 H3 0.9500 .
C3 C4 1.3900 .
C4 H4 0.9500 .
C4 C5 1.3900 .
C5 H5 0.9500 .
C5 C6 1.3900 .
C6 H6 0.9500 .
C1A C2A 1.405(13) .
C1A C6A 1.383(12) .
C2A H2A 0.9500 .
C2A C3A 1.390(11) .
C3A H3A 0.9500 .
C3A C4A 1.366(12) .
C4A H4A 0.9500 .
C4A C5A 1.376(14) .
C5A H5A 0.9500 .
C5A C6A 1.381(12) .
C6A H6A 0.9500 .
C7 C8 1.386(8) .
C7 C12 1.383(8) .
C8 H8 0.9500 .
C8 C9 1.386(8) .
C9 H9 0.9500 .
C9 C10 1.367(9) .
C10 H10 0.9500 .
C10 C11 1.355(10) .
C11 H11 0.9500 .
C11 C12 1.382(9) .
C12 H12 0.9500 .
C13 C14 1.382(7) .
C13 C18 1.402(6) .
C14 H14 0.9500 .
C14 C15 1.384(8) .
C15 H15 0.9500 .
C15 C16 1.382(7) .
C16 H16 0.9500 .
C16 C17 1.387(7) .
C17 H17 0.9500 .
C17 C18 1.370(6) .
N1 C20 1.476(11) .
C20 H20 1.0000 .
C20 C21 1.488(14) .
C20 C25 1.492(13) .
C21 H21A 0.9900 .
C21 H21B 0.9900 .
C21 C22 1.490(14) .
C22 H22A 0.9900 .
C22 H22B 0.9900 .
C22 C23 1.485(14) .
C23 H23A 0.9900 .
C23 H23B 0.9900 .
C23 C24 1.530(15) .
C24 H24A 0.9900 .
C24 H24B 0.9900 .
C24 C25 1.512(14) .
C25 H25A 0.9900 .
C25 H25B 0.9900 .
S2 O5 1.403(4) 8_565
S2 O5 1.403(4) .
S2 O6 1.448(6) .
S2 C27 1.821(8) .
F4 C27 1.300(10) .
F5 C27 1.316(7) .
C27 F5 1.316(6) 8_565

loop_
_geom_torsion_atom_site_label_1
_geom_torsion_atom_site_label_2
_geom_torsion_atom_site_label_3
_geom_torsion_atom_site_label_4
_geom_torsion
_geom_torsion_site_symmetry_1
_geom_torsion_site_symmetry_4
Pt P1 C1 C2 106.5(8) . .
Pt P1 C1 C6 -70.9(6) . .
Pt P1 C1A C2A 137.9(12) . .
Pt P1 C1A C6A -42.8(13) . .
Pt P1 C7 C8 174.6(4) . .
Pt P1 C7 C12 -3.9(5) . .
Pt P1 C13 C14 165.3(3) . .
Pt P1 C13 C18 -17.3(4) . .
P1 C1 C2 C3 -177.4(10) . .
P1 C1 C6 C5 177.4(10) . .
P1 C1A C2A C3A -178.6(10) . .
P1 C1A C6A C5A 178.1(11) . .
P1 C7 C8 C9 -179.8(5) . .
P1 C7 C12 C11 -179.6(6) . .
P1 C13 C14 C15 175.8(4) . .
P1 C13 C18 Sb 5.5(5) . .
P1 C13 C18 C17 -176.0(3) . .
O1 S1 C26 F1 176.1(10) . .
O1 S1 C26 F2 -56.1(10) . .
O1 S1 C26 F3 58.5(11) . .
O2 S1 O1 Sb -25.2(3) . .
O2 S1 C26 F1 59.1(11) . .
O2 S1 C26 F2 -173.0(9) . .
O2 S1 C26 F3 -58.5(11) . .
O3 S1 O1 Sb 117.6(6) . .
O3 S1 C26 F1 -65.1(11) . .
O3 S1 C26 F2 62.8(10) . .
O3 S1 C26 F3 177.4(12) . .
C1 P1 C7 C8 -67.3(7) . .
C1 P1 C7 C12 114.2(7) . .
C1 P1 C13 C14 49.4(6) . .
C1 P1 C13 C18 -133.2(5) . .
C1 C2 C3 C4 0.0 . .
C2 C1 C6 C5 0.0 . .
C2 C3 C4 C5 0.0 . .
C3 C4 C5 C6 0.0 . .
C4 C5 C6 C1 0.0 . .
C6 C1 C2 C3 0.0 . .
C1A P1 C7 C8 -57.7(7) . .
C1A P1 C7 C12 123.8(7) . .
C1A P1 C13 C14 41.0(6) . .
C1A P1 C13 C18 -141.6(6) . .
C1A C2A C3A C4A -1.4(19) . .
C2A C1A C6A C5A -3(2) . .
C2A C3A C4A C5A 1(2) . .
C3A C4A C5A C6A -1(2) . .
C4A C5A C6A C1A 2(2) . .
C6A C1A C2A C3A 2(2) . .
C7 P1 C1 C2 -15.6(10) . .
C7 P1 C1 C6 167.0(6) . .
C7 P1 C1A C2A 12.2(15) . .
C7 P1 C1A C6A -168.5(11) . .
C7 P1 C13 C14 -70.6(4) . .
C7 P1 C13 C18 106.8(4) . .
C7 C8 C9 C10 -0.9(10) . .
C8 C7 C12 C11 1.9(10) . .
C8 C9 C10 C11 2.6(11) . .
C9 C10 C11 C12 -2.0(13) . .
C10 C11 C12 C7 -0.3(12) . .
C12 C7 C8 C9 -1.3(9) . .
C13 P1 C1 C2 -132.9(8) . .
C13 P1 C1 C6 49.7(6) . .
C13 P1 C1A C2A -99.8(13) . .
C13 P1 C1A C6A 79.5(12) . .
C13 P1 C7 C8 50.3(5) . .
C13 P1 C7 C12 -128.2(5) . .
C13 C14 C15 C16 0.2(7) . .
C14 C13 C18 Sb -177.1(3) . .
C14 C13 C18 C17 1.4(7) . .
C14 C15 C16 C17 1.7(7) . .
C15 C16 C17 C18 -2.0(7) . .
C16 C17 C18 Sb 178.8(3) . .
C16 C17 C18 C13 0.5(7) . .
C18 C13 C14 C15 -1.7(7) . .
N1 C20 C21 C22 69.0(18) . .
N1 C20 C25 C24 -74.5(16) . .
C20 C21 C22 C23 50.3(16) . .
C21 C20 C25 C24 52.8(16) . .
C21 C22 C23 C24 -53(2) . .
C22 C23 C24 C25 52(2) . .
C23 C24 C25 C20 -49.0(17) . .
C25 C20 C21 C22 -52.6(15) . .
C26 S1 O1 Sb -133.8(5) . .
O5 S2 C27 F4 -61.4(2) . .
O5 S2 C27 F4 61.4(2) 8_565 .
O5 S2 C27 F5 -178.6(5) 8_565 8_565
O5 S2 C27 F5 58.7(6) . 8_565
O5 S2 C27 F5 178.6(5) . .
O5 S2 C27 F5 -58.7(6) 8_565 .
O6 S2 C27 F4 180.000(1) . .
O6 S2 C27 F5 59.9(5) . .
O6 S2 C27 F5 -59.9(5) . 8_565
